data_7052143
loop_
_publ_author_name
'Moulton, Brian'
'Luisi, Brian S.'
'Fonari, Marina S.'
'Basok, Stepan S.'
'Ganin, Eduard V.'
'Kravtsov, Victor Ch.'

_publ_section_title
;
 Supramolecular associates of para-aminobenzoic acid with N- and
 N,O-heterocyclic molecules
;
_journal_issue 4
_journal_name_full 'New Journal of Chemistry'
_journal_page_first 561
_journal_paper_doi 10.1039/b618207k
_journal_volume 31
_journal_year 2007
_chemical_formula_moiety 'C4 H12 N2, 2(C7 H6 N O2), 2(H2 O)'
_chemical_formula_sum 'C18 H28 N4 O6'
_chemical_formula_weight 396.44
_chemical_melting_point 462.6(5)
_chemical_name_common 'piperazinediium bis(4-aminobenzoate) dihydrate'
_chemical_name_systematic
;
piperazinediium bis(4-aminobenzoate) dihydrate
;
_space_group_IT_number 14
_symmetry_cell_setting monoclinic
_symmetry_space_group_name_Hall '-P 2ybc'
_symmetry_space_group_name_H-M 'P 1 21/c 1'
_atom_sites_solution_hydrogens geom
_atom_sites_solution_primary direct
_atom_sites_solution_secondary difmap
_audit_creation_method SHELXL-97
_cell_angle_alpha 90.00
_cell_angle_beta 90.13(3)
_cell_angle_gamma 90.00
_cell_formula_units_Z 2
_cell_length_a 6.5739(13)
_cell_length_b 11.597(2)
_cell_length_c 12.604(3)
_cell_measurement_reflns_used 2883
_cell_measurement_temperature 90(2)
_cell_measurement_theta_max 27.91
_cell_measurement_theta_min 2.39
_cell_volume 960.9(3)
_computing_cell_refinement 'Bruker SMART'
_computing_data_collection 'Bruker SMART'
_computing_data_reduction 'Bruker SAINT'
_computing_molecular_graphics 'Bruker SHELXTL'
_computing_publication_material 'Bruker SHELXTL'
_computing_structure_refinement 'Bruker SHELXTL'
_computing_structure_solution 'Bruker SHELXTL'
_diffrn_ambient_temperature 90(2)
_diffrn_measured_fraction_theta_full 0.998
_diffrn_measured_fraction_theta_max 0.998
_diffrn_measurement_device_type 'CCD area detector'
_diffrn_measurement_method 'phi and omega scans'
_diffrn_radiation_monochromator graphite
_diffrn_radiation_source 'sealed tube'
_diffrn_radiation_type MoK\a
_diffrn_reflns_av_R_equivalents 0.0287
_diffrn_reflns_av_sigmaI/netI 0.0243
_diffrn_reflns_limit_h_max 8
_diffrn_reflns_limit_h_min -8
_diffrn_reflns_limit_k_max 14
_diffrn_reflns_limit_k_min -13
_diffrn_reflns_limit_l_max 15
_diffrn_reflns_limit_l_min -15
_diffrn_reflns_number 7319
_diffrn_reflns_theta_full 25.99
_diffrn_reflns_theta_max 25.99
_diffrn_reflns_theta_min 2.39
_exptl_absorpt_coefficient_mu 0.104
_exptl_absorpt_correction_T_max 1
_exptl_absorpt_correction_T_min 0.737459
_exptl_absorpt_correction_type empirical
_exptl_absorpt_process_details 'SADABS - Area Detector Absorption Correction'
_exptl_crystal_colour colorless
_exptl_crystal_density_diffrn 1.370
_exptl_crystal_density_method 'not measured'
_exptl_crystal_description block
_exptl_crystal_F_000 424
_exptl_crystal_size_max 0.30
_exptl_crystal_size_mid 0.25
_exptl_crystal_size_min 0.22
_refine_diff_density_max 0.264
_refine_diff_density_min -0.248
_refine_diff_density_rms 0.049
_refine_ls_extinction_method none
_refine_ls_goodness_of_fit_ref 1.005
_refine_ls_hydrogen_treatment mixed
_refine_ls_matrix_type full
_refine_ls_number_parameters 151
_refine_ls_number_reflns 1891
_refine_ls_number_restraints 0
_refine_ls_restrained_S_all 1.005
_refine_ls_R_factor_all 0.0420
_refine_ls_R_factor_gt 0.0373
_refine_ls_shift/su_max 0.000
_refine_ls_shift/su_mean 0.000
_refine_ls_structure_factor_coef Fsqd
_refine_ls_weighting_details 'calc w=1/[\s^2^(Fo^2^)+(0.0715P)^2^+0.2156P] where P=(Fo^2^+2Fc^2^)/3'
_refine_ls_weighting_scheme calc
_refine_ls_wR_factor_gt 0.1039
_refine_ls_wR_factor_ref 0.1073
_reflns_number_gt 1685
_reflns_number_total 1891
_reflns_threshold_expression >2sigma(I)
_cod_data_source_file b618207k.txt
_cod_data_source_block msad
_cod_depositor_comments
;
The following automatic conversions were performed:

'_chemical_melting_point' value '189-190 \oC' was changed to
'462.6(5)' - it was converted from degrees Celsius(C) to Kelvins(K),
the average value was taken and precision was estimated.

Automatic conversion script
Id: cif_fix_values 1646 2011-03-28 12:23:43Z adriana 
;
_cod_original_sg_symbol_H-M 'P2(1)/c '
_cod_database_code 7052143

loop_
_symmetry_equiv_pos_as_xyz
'x, y, z'
'-x, y+1/2, -z+1/2'
'-x, -y, -z'
'x, -y-1/2, z-1/2'

loop_
_atom_site_label
_atom_site_type_symbol
_atom_site_fract_x
_atom_site_fract_y
_atom_site_fract_z
_atom_site_U_iso_or_equiv
_atom_site_adp_type
_atom_site_occupancy
_atom_site_symmetry_multiplicity
_atom_site_calc_flag
_atom_site_refinement_flags
_atom_site_disorder_assembly
_atom_site_disorder_group
O1 O 0.89746(14) 0.38265(8) 0.18777(7) 0.0193(2) Uani 1 1 d . . .
O2 O 1.16687(14) 0.49908(8) 0.18044(7) 0.0211(3) Uani 1 1 d . . .
N1 N 1.2260(2) 0.33186(11) 0.66211(9) 0.0226(3) Uani 1 1 d . . .
H1N1 H 1.131(3) 0.2934(16) 0.6987(14) 0.032(5) Uiso 1 1 d . . .
H2N1 H 1.354(3) 0.3229(16) 0.6832(15) 0.034(5) Uiso 1 1 d . . .
C1 C 1.05215(19) 0.42985(11) 0.22941(10) 0.0158(3) Uani 1 1 d . . .
C2 C 1.10103(19) 0.40050(11) 0.34192(10) 0.0158(3) Uani 1 1 d . . .
C3 C 1.29829(19) 0.41070(11) 0.38215(10) 0.0167(3) Uani 1 1 d . . .
H3 H 1.4025 0.4351 0.3377 0.020 Uiso 1 1 calc R . .
C4 C 1.3413(2) 0.38514(11) 0.48721(10) 0.0172(3) Uani 1 1 d . . .
H4 H 1.4743 0.3908 0.5120 0.021 Uiso 1 1 calc R . .
C5 C 1.1862(2) 0.35081(11) 0.55627(10) 0.0165(3) Uani 1 1 d . . .
C6 C 0.9876(2) 0.34071(11) 0.51581(10) 0.0173(3) Uani 1 1 d . . .
H6 H 0.8825 0.3179 0.5604 0.021 Uiso 1 1 calc R . .
C7 C 0.9470(2) 0.36427(11) 0.41054(10) 0.0165(3) Uani 1 1 d . . .
H7 H 0.8151 0.3559 0.3849 0.020 Uiso 1 1 calc R . .
N2 N 0.70874(17) 0.46818(10) 0.02109(9) 0.0164(3) Uani 1 1 d . . .
H1N2 H 0.773(3) 0.4827(14) -0.0425(15) 0.028(4) Uiso 1 1 d . . .
H2N2 H 0.803(3) 0.4375(16) 0.0710(14) 0.034(5) Uiso 1 1 d . . .
C8 C 0.6214(2) 0.57626(11) 0.06540(10) 0.0183(3) Uani 1 1 d . . .
H8A H 0.7274 0.6341 0.0712 0.022 Uiso 1 1 calc R . .
H8B H 0.5689 0.5615 0.1360 0.022 Uiso 1 1 calc R . .
C9 C 0.54818(19) 0.37874(11) 0.00474(11) 0.0185(3) Uani 1 1 d . . .
H9A H 0.4927 0.3561 0.0729 0.022 Uiso 1 1 calc R . .
H9B H 0.6082 0.3110 -0.0277 0.022 Uiso 1 1 calc R . .
O1W O 0.64499(15) 0.19552(10) 0.23772(8) 0.0234(3) Uani 1 1 d . . .
H1W1 H 0.729(3) 0.2529(17) 0.2321(14) 0.031(5) Uiso 1 1 d . . .
H2W1 H 0.717(3) 0.1340(19) 0.2556(16) 0.042(5) Uiso 1 1 d . . .

loop_
_atom_site_aniso_label
_atom_site_aniso_U_11
_atom_site_aniso_U_22
_atom_site_aniso_U_33
_atom_site_aniso_U_23
_atom_site_aniso_U_13
_atom_site_aniso_U_12
O1 0.0220(5) 0.0200(5) 0.0158(5) 0.0016(4) -0.0043(4) -0.0019(4)
O2 0.0264(5) 0.0228(5) 0.0141(5) 0.0021(4) 0.0025(4) -0.0048(4)
N1 0.0225(7) 0.0286(7) 0.0166(6) 0.0041(5) -0.0039(5) -0.0032(5)
C1 0.0176(6) 0.0152(6) 0.0146(6) -0.0018(5) 0.0006(5) 0.0025(5)
C2 0.0184(7) 0.0143(6) 0.0147(6) -0.0009(5) 0.0001(5) 0.0012(5)
C3 0.0176(7) 0.0156(6) 0.0170(6) -0.0004(5) 0.0021(5) -0.0007(5)
C4 0.0166(6) 0.0147(6) 0.0204(7) -0.0002(5) -0.0033(5) 0.0000(5)
C5 0.0223(7) 0.0130(6) 0.0143(6) -0.0006(5) -0.0024(5) 0.0013(5)
C6 0.0178(6) 0.0187(7) 0.0153(6) 0.0010(5) 0.0021(5) -0.0026(5)
C7 0.0161(6) 0.0172(6) 0.0162(6) -0.0016(5) -0.0019(5) -0.0006(5)
N2 0.0156(6) 0.0199(6) 0.0137(5) 0.0020(4) 0.0005(4) 0.0007(4)
C8 0.0192(7) 0.0195(7) 0.0162(6) -0.0018(5) -0.0015(5) -0.0011(5)
C9 0.0193(7) 0.0162(7) 0.0200(7) 0.0014(5) -0.0009(5) -0.0005(5)
O1W 0.0203(5) 0.0218(6) 0.0282(6) 0.0030(4) -0.0022(4) -0.0016(4)

loop_
_atom_type_symbol
_atom_type_description
_atom_type_scat_dispersion_real
_atom_type_scat_dispersion_imag
_atom_type_scat_source
C C 0.0033 0.0016 'International Tables Vol C Tables 4.2.6.8 and 6.1.1.4'
H H 0.0000 0.0000 'International Tables Vol C Tables 4.2.6.8 and 6.1.1.4'
N N 0.0061 0.0033 'International Tables Vol C Tables 4.2.6.8 and 6.1.1.4'
O O 0.0106 0.0060 'International Tables Vol C Tables 4.2.6.8 and 6.1.1.4'

loop_
_geom_angle_atom_site_label_1
_geom_angle_atom_site_label_2
_geom_angle_atom_site_label_3
_geom_angle
_geom_angle_site_symmetry_1
_geom_angle_site_symmetry_3
_geom_angle_publ_flag
C5 N1 H1N1 116.5(12) . . ?
C5 N1 H2N1 119.1(12) . . ?
H1N1 N1 H2N1 116.8(17) . . ?
O2 C1 O1 123.46(12) . . ?
O2 C1 C2 118.79(12) . . ?
O1 C1 C2 117.75(12) . . ?
C3 C2 C7 118.30(12) . . ?
C3 C2 C1 121.57(12) . . ?
C7 C2 C1 120.11(12) . . ?
C4 C3 C2 121.10(12) . . ?
C4 C3 H3 119.5 . . ?
C2 C3 H3 119.5 . . ?
C3 C4 C5 120.51(12) . . ?
C3 C4 H4 119.7 . . ?
C5 C4 H4 119.7 . . ?
N1 C5 C4 120.72(13) . . ?
N1 C5 C6 120.85(12) . . ?
C4 C5 C6 118.38(12) . . ?
C7 C6 C5 120.66(12) . . ?
C7 C6 H6 119.7 . . ?
C5 C6 H6 119.7 . . ?
C6 C7 C2 121.03(12) . . ?
C6 C7 H7 119.5 . . ?
C2 C7 H7 119.5 . . ?
C8 N2 C9 111.32(10) . . ?
C8 N2 H1N2 110.5(10) . . ?
C9 N2 H1N2 109.3(11) . . ?
C8 N2 H2N2 108.6(11) . . ?
C9 N2 H2N2 107.0(11) . . ?
H1N2 N2 H2N2 110.2(14) . . ?
N2 C8 C9 110.82(11) . 3_665 ?
N2 C8 H8A 109.5 . . ?
C9 C8 H8A 109.5 3_665 . ?
N2 C8 H8B 109.5 . . ?
C9 C8 H8B 109.5 3_665 . ?
H8A C8 H8B 108.1 . . ?
N2 C9 C8 111.12(11) . 3_665 ?
N2 C9 H9A 109.4 . . ?
C8 C9 H9A 109.4 3_665 . ?
N2 C9 H9B 109.4 . . ?
C8 C9 H9B 109.4 3_665 . ?
H9A C9 H9B 108.0 . . ?
H1W1 O1W H2W1 107.4(17) . . ?

loop_
_geom_bond_atom_site_label_1
_geom_bond_atom_site_label_2
_geom_bond_distance
_geom_bond_site_symmetry_2
_geom_bond_publ_flag
O1 C1 1.2676(16) . ?
O2 C1 1.2635(16) . ?
N1 C5 1.3766(17) . ?
N1 H1N1 0.90(2) . ?
N1 H2N1 0.89(2) . ?
C1 C2 1.4927(18) . ?
C2 C3 1.3965(18) . ?
C2 C7 1.3976(19) . ?
C3 C4 1.3855(19) . ?
C3 H3 0.9300 . ?
C4 C5 1.3999(19) . ?
C4 H4 0.9300 . ?
C5 C6 1.4055(19) . ?
C6 C7 1.3802(18) . ?
C6 H6 0.9300 . ?
C7 H7 0.9300 . ?
N2 C8 1.4879(17) . ?
N2 C9 1.4938(17) . ?
N2 H1N2 0.921(18) . ?
N2 H2N2 0.952(19) . ?
C8 C9 1.5141(18) 3_665 ?
C8 H8A 0.9700 . ?
C8 H8B 0.9700 . ?
C9 C8 1.5141(18) 3_665 ?
C9 H9A 0.9700 . ?
C9 H9B 0.9700 . ?
O1W H1W1 0.87(2) . ?
O1W H2W1 0.88(2) . ?

loop_
_geom_hbond_atom_site_label_D
_geom_hbond_atom_site_label_H
_geom_hbond_atom_site_label_A
_geom_hbond_distance_DH
_geom_hbond_distance_HA
_geom_hbond_distance_DA
_geom_hbond_angle_DHA
_geom_hbond_site_symmetry_A
N1 H1N1 O1 0.90(2) 2.557(19) 3.3108(17) 142.1(15) 4_566
N1 H2N1 O1W 0.89(2) 2.04(2) 2.9297(18) 177.6(17) 4_666
N2 H1N2 O2 0.921(18) 1.797(18) 2.6972(16) 164.9(16) 3_765
N2 H2N2 O1 0.952(19) 1.718(19) 2.6316(16) 159.7(16) .
O1W H1W1 O1 0.87(2) 1.95(2) 2.8044(15) 167.5(17) .
O1W H2W1 O2 0.88(2) 1.92(2) 2.7889(15) 167.8(18) 2_745
